data_9015926
loop_
_publ_author_name
'Jacobsen, H.'
'Lissner, F.'
'Manek, E.'
'Meyer, G.'

_publ_section_title
;
 Crystal structures of dieuropium(II) ditantalum heptoxide,
 Eu2Ta2O7 and europium(II) ditantalum hexoxide, EuTa2O6
;
_journal_name_full 'Zeitschrift fur Kristallographie'
_journal_page_first 547
_journal_page_last 548
_journal_volume 211
_journal_year 1996
_chemical_compound_source Synthetic
_chemical_formula_sum 'Eu O6 Ta2'
_chemical_name_mineral Tantalaeschynite-(Eu)
_space_group_IT_number 62
_symmetry_space_group_name_Hall '-P 2ac 2n'
_symmetry_space_group_name_H-M 'P n m a'
_cell_angle_alpha 90
_cell_angle_beta 90
_cell_angle_gamma 90
_cell_length_a 11.02
_cell_length_b 7.640
_cell_length_c 5.610
_cell_formula_units_Z 4
_cell_volume 472.322
_database_code_amcsd 0018933
_exptl_crystal_density_diffrn 8.576
_cod_original_formula_sum 'Eu Ta2 O6'
_cod_database_code 9015926

loop_
_space_group_symop_operation_xyz
x,y,z
x,1/2-y,z
-x,1/2+y,-z
1/2-x,1/2+y,1/2+z
1/2+x,1/2-y,1/2-z
1/2+x,y,1/2-z
1/2-x,-y,1/2+z
-x,-y,-z

loop_
_atom_site_aniso_label
_atom_site_aniso_U_11
_atom_site_aniso_U_22
_atom_site_aniso_U_33
_atom_site_aniso_U_12
_atom_site_aniso_U_13
_atom_site_aniso_U_23
Eu 0.01400 0.00870 0.01360 0.00000 0.00100 0.00000
Ta 0.00820 0.00800 0.01190 0.00000 0.00020 0.00000
O1 0.01600 0.00800 0.01600 0.00000 0.00200 -0.00200
O2 0.01000 0.00800 0.01600 -0.00100 0.00200 -0.00400
O3 0.03000 0.00700 0.01600 0.00000 0.00400 0.00000
O4 0.01900 0.00200 0.01700 0.00000 0.00000 0.00000

loop_
_atom_site_label
_atom_site_fract_x
_atom_site_fract_y
_atom_site_fract_z
Eu 0.04020 0.25000 0.53870
Ta 0.14237 0.99594 0.03770
O1 0.97400 0.03500 0.22100
O2 0.21400 0.04800 0.36100
O3 0.14400 0.25000 0.96700
O4 0.37200 0.25000 0.64300

loop_
_cod_related_entry_id
_cod_related_entry_database
_cod_related_entry_code
1 AMCSD 0018933
